data_2232505
loop_
_publ_author_name
'Shi, Bao-Jun'
'Huang, Liang-Zhu'
'Li, You-Qiang'
'Si, Chang-Mei'
'Du, Zhen-Ting'

_publ_section_title
;
 2-(4-Methylphenyl)-1-(phenylsulfonyl)propan-2-ol
;
_journal_coeditor_code XU5336
_journal_issue 11
_journal_name_full 'Acta Crystallographica Section E'
_journal_page_first o2845
_journal_paper_doi 10.1107/S1600536811039894
_journal_volume 67
_journal_year 2011
_chemical_formula_iupac 'C16 H18 O3 S'
_chemical_formula_moiety 'C16 H18 O3 S'
_chemical_formula_sum 'C16 H18 O3 S'
_chemical_formula_weight 290.36
_chemical_melting_point 392
_chemical_name_systematic
;
2-(4-Methylphenyl)-1-(phenylsulfonyl)propan-2-ol
;
_space_group_IT_number 61
_symmetry_cell_setting orthorhombic
_symmetry_space_group_name_Hall '-P 2ac 2ab'
_symmetry_space_group_name_H-M 'P b c a'
_atom_sites_solution_hydrogens geom
_atom_sites_solution_primary direct
_atom_sites_solution_secondary difmap
_audit_creation_method SHELXL-97
_cell_angle_alpha 90.00
_cell_angle_beta 90.00
_cell_angle_gamma 90.00
_cell_formula_units_Z 8
_cell_length_a 15.6696(14)
_cell_length_b 11.7501(11)
_cell_length_c 15.9042(16)
_cell_measurement_reflns_used 2803
_cell_measurement_temperature 298(2)
_cell_measurement_theta_max 23.637
_cell_measurement_theta_min 2.517
_cell_volume 2928.3(5)
_computing_cell_refinement 'SAINT (Bruker, 2007)'
_computing_data_collection 'SMART (Bruker, 2007)'
_computing_data_reduction 'SAINT (Bruker, 2007)'
_computing_molecular_graphics 'SHELXTL (Sheldrick, 2008)'
_computing_publication_material 'SHELXTL (Sheldrick, 2008)'
_computing_structure_refinement 'SHELXTL (Sheldrick, 2008)'
_computing_structure_solution 'SHELXTL (Sheldrick, 2008)'
_diffrn_ambient_temperature 298(2)
_diffrn_measured_fraction_theta_full 1.000
_diffrn_measured_fraction_theta_max 1.000
_diffrn_measurement_device_type 'Bruker SMART 1000 CCD area-detector'
_diffrn_measurement_method '\f and \w'
_diffrn_radiation_monochromator graphite
_diffrn_radiation_source 'fine-focus sealed tube'
_diffrn_radiation_type MoK\a
_diffrn_radiation_wavelength 0.71073
_diffrn_reflns_av_R_equivalents 0.0553
_diffrn_reflns_av_sigmaI/netI 0.0419
_diffrn_reflns_limit_h_max 18
_diffrn_reflns_limit_h_min -18
_diffrn_reflns_limit_k_max 13
_diffrn_reflns_limit_k_min -7
_diffrn_reflns_limit_l_max 18
_diffrn_reflns_limit_l_min -18
_diffrn_reflns_number 13679
_diffrn_reflns_theta_full 25.01
_diffrn_reflns_theta_max 25.01
_diffrn_reflns_theta_min 2.52
_exptl_absorpt_coefficient_mu 0.225
_exptl_absorpt_correction_T_max 0.9542
_exptl_absorpt_correction_T_min 0.9193
_exptl_absorpt_correction_type multi-scan
_exptl_absorpt_process_details '(<i>SADABS</i>; Sheldrick, 1996)'
_exptl_crystal_colour colorless
_exptl_crystal_density_diffrn 1.317
_exptl_crystal_density_method 'not measured'
_exptl_crystal_description block
_exptl_crystal_F_000 1232
_exptl_crystal_size_max 0.38
_exptl_crystal_size_mid 0.29
_exptl_crystal_size_min 0.21
_refine_diff_density_max 0.274
_refine_diff_density_min -0.297
_refine_ls_extinction_method none
_refine_ls_goodness_of_fit_ref 1.081
_refine_ls_hydrogen_treatment constr
_refine_ls_matrix_type full
_refine_ls_number_parameters 183
_refine_ls_number_reflns 2578
_refine_ls_number_restraints 0
_refine_ls_restrained_S_all 1.081
_refine_ls_R_factor_all 0.0907
_refine_ls_R_factor_gt 0.0436
_refine_ls_shift/su_max 0.000
_refine_ls_shift/su_mean 0.000
_refine_ls_structure_factor_coef Fsqd
_refine_ls_weighting_details 'calc w=1/[\s^2^(Fo^2^)+(0.0540P)^2^+2.2452P] where P=(Fo^2^+2Fc^2^)/3'
_refine_ls_weighting_scheme calc
_refine_ls_wR_factor_gt 0.1026
_refine_ls_wR_factor_ref 0.1414
_reflns_number_gt 1590
_reflns_number_total 2578
_reflns_threshold_expression I>2sigma(I)
_cod_data_source_file xu5336.cif
_cod_data_source_block I
_cod_database_code 2232505
_cod_database_fobs_code 2232505

loop_
_symmetry_equiv_pos_as_xyz
'x, y, z'
'-x+1/2, -y, z+1/2'
'-x, y+1/2, -z+1/2'
'x+1/2, -y+1/2, -z'
'-x, -y, -z'
'x-1/2, y, -z-1/2'
'x, -y-1/2, z-1/2'
'-x-1/2, y-1/2, z'

loop_
_atom_site_type_symbol
_atom_site_label
_atom_site_fract_x
_atom_site_fract_y
_atom_site_fract_z
_atom_site_U_iso_or_equiv
_atom_site_adp_type
_atom_site_calc_flag
_atom_site_refinement_flags
_atom_site_occupancy
_atom_site_symmetry_multiplicity
O O1 0.16491(15) 0.5125(2) 0.51682(13) 0.0541(7) Uani d . 1 1
H H1 0.1135 0.5015 0.5118 0.081 Uiso calc R 1 1
O O2 0.05450(17) 0.2052(2) 0.41610(15) 0.0608(7) Uani d . 1 1
O O3 0.01924(14) 0.4061(2) 0.44403(15) 0.0607(7) Uani d . 1 1
S S1 0.07045(5) 0.32361(7) 0.40083(5) 0.0424(3) Uani d . 1 1
C C1 0.17920(19) 0.3470(3) 0.4275(2) 0.0441(8) Uani d . 1 1
H H1A 0.1918 0.3022 0.4772 0.053 Uiso calc R 1 1
H H1B 0.2140 0.3171 0.3822 0.053 Uiso calc R 1 1
C C2 0.2081(2) 0.4699(3) 0.44465(19) 0.0428(8) Uani d . 1 1
C C3 0.19648(19) 0.5463(3) 0.36837(19) 0.0376(7) Uani d . 1 1
C C4 0.2366(2) 0.5198(3) 0.2928(2) 0.0446(8) Uani d . 1 1
H H4 0.2691 0.4537 0.2892 0.053 Uiso calc R 1 1
C C5 0.2294(2) 0.5888(3) 0.2233(2) 0.0473(9) Uani d . 1 1
H H5 0.2564 0.5680 0.1735 0.057 Uiso calc R 1 1
C C6 0.1827(2) 0.6890(3) 0.2262(2) 0.0453(8) Uani d . 1 1
C C7 0.1425(2) 0.7151(3) 0.3009(2) 0.0477(9) Uani d . 1 1
H H7 0.1101 0.7812 0.3043 0.057 Uiso calc R 1 1
C C8 0.1492(2) 0.6455(3) 0.3710(2) 0.0448(8) Uani d . 1 1
H H8 0.1215 0.6659 0.4205 0.054 Uiso calc R 1 1
C C9 0.3024(2) 0.4680(3) 0.4693(2) 0.0586(10) Uani d . 1 1
H H9A 0.3211 0.5440 0.4815 0.088 Uiso calc R 1 1
H H9B 0.3354 0.4375 0.4238 0.088 Uiso calc R 1 1
H H9C 0.3097 0.4212 0.5183 0.088 Uiso calc R 1 1
C C10 0.1751(3) 0.7661(3) 0.1507(2) 0.0644(11) Uani d . 1 1
H H10A 0.1555 0.8397 0.1684 0.097 Uiso calc R 1 1
H H10B 0.1352 0.7341 0.1115 0.097 Uiso calc R 1 1
H H10C 0.2299 0.7735 0.1243 0.097 Uiso calc R 1 1
C C11 0.06017(19) 0.3471(3) 0.2917(2) 0.0402(8) Uani d . 1 1
C C12 0.0856(2) 0.2625(3) 0.2375(2) 0.0557(10) Uani d . 1 1
H H12 0.1085 0.1950 0.2581 0.067 Uiso calc R 1 1
C C13 0.0767(3) 0.2792(4) 0.1524(3) 0.0721(13) Uani d . 1 1
H H13 0.0935 0.2224 0.1151 0.086 Uiso calc R 1 1
C C14 0.0435(3) 0.3785(5) 0.1222(3) 0.0742(13) Uani d . 1 1
H H14 0.0378 0.3889 0.0645 0.089 Uiso calc R 1 1
C C15 0.0186(3) 0.4630(4) 0.1765(3) 0.0698(12) Uani d . 1 1
H H15 -0.0036 0.5307 0.1555 0.084 Uiso calc R 1 1
C C16 0.0264(2) 0.4476(3) 0.2624(2) 0.0546(9) Uani d . 1 1
H H16 0.0092 0.5042 0.2996 0.065 Uiso calc R 1 1

loop_
_atom_site_aniso_label
_atom_site_aniso_U_11
_atom_site_aniso_U_22
_atom_site_aniso_U_33
_atom_site_aniso_U_12
_atom_site_aniso_U_13
_atom_site_aniso_U_23
O1 0.0580(15) 0.0663(17) 0.0380(13) -0.0058(13) 0.0003(11) -0.0134(12)
O2 0.0805(18) 0.0463(15) 0.0555(15) -0.0190(13) -0.0042(13) 0.0066(12)
O3 0.0468(14) 0.0772(18) 0.0582(15) 0.0029(13) 0.0069(12) -0.0265(14)
S1 0.0442(5) 0.0438(5) 0.0392(5) -0.0035(4) 0.0028(4) -0.0042(4)
C1 0.0426(19) 0.049(2) 0.0409(18) 0.0050(16) 0.0008(15) 0.0056(16)
C2 0.0438(19) 0.046(2) 0.0384(18) -0.0014(16) 0.0013(14) -0.0037(16)
C3 0.0355(17) 0.0355(18) 0.0417(18) -0.0049(14) -0.0042(14) -0.0056(15)
C4 0.0432(19) 0.042(2) 0.0488(19) 0.0049(16) 0.0036(15) -0.0011(17)
C5 0.048(2) 0.049(2) 0.045(2) -0.0008(17) 0.0041(16) 0.0005(17)
C6 0.0387(18) 0.046(2) 0.051(2) -0.0055(16) -0.0084(16) 0.0015(17)
C7 0.0421(19) 0.039(2) 0.062(2) 0.0009(16) -0.0043(17) -0.0049(18)
C8 0.0430(18) 0.044(2) 0.047(2) -0.0028(17) 0.0003(15) -0.0084(17)
C9 0.048(2) 0.071(3) 0.057(2) -0.0061(19) -0.0154(17) 0.007(2)
C10 0.067(3) 0.066(3) 0.060(2) 0.002(2) -0.006(2) 0.012(2)
C11 0.0367(17) 0.042(2) 0.0421(18) -0.0008(15) -0.0010(14) 0.0012(15)
C12 0.057(2) 0.063(2) 0.047(2) 0.0100(19) 0.0081(18) -0.0064(19)
C13 0.063(3) 0.106(4) 0.048(2) 0.003(3) 0.011(2) -0.016(3)
C14 0.064(3) 0.110(4) 0.048(2) -0.021(3) -0.002(2) 0.020(3)
C15 0.065(3) 0.068(3) 0.077(3) -0.020(2) -0.025(2) 0.030(3)
C16 0.052(2) 0.044(2) 0.068(3) -0.0073(18) -0.0150(19) 0.0010(19)

loop_
_atom_type_symbol
_atom_type_description
_atom_type_scat_dispersion_real
_atom_type_scat_dispersion_imag
_atom_type_scat_source
C C 0.0033 0.0016 'International Tables Vol C Tables 4.2.6.8 and 6.1.1.4'
H H 0.0000 0.0000 'International Tables Vol C Tables 4.2.6.8 and 6.1.1.4'
O O 0.0106 0.0060 'International Tables Vol C Tables 4.2.6.8 and 6.1.1.4'
S S 0.1246 0.1234 'International Tables Vol C Tables 4.2.6.8 and 6.1.1.4'

loop_
_geom_angle_atom_site_label_1
_geom_angle_atom_site_label_2
_geom_angle_atom_site_label_3
_geom_angle
C2 O1 H1 109.5
O3 S1 O2 118.50(16)
O3 S1 C11 108.34(15)
O2 S1 C11 107.58(15)
O3 S1 C1 108.52(15)
O2 S1 C1 106.05(15)
C11 S1 C1 107.35(15)
C2 C1 S1 118.0(2)
C2 C1 H1A 107.8
S1 C1 H1A 107.8
C2 C1 H1B 107.8
S1 C1 H1B 107.8
H1A C1 H1B 107.1
O1 C2 C3 112.3(3)
O1 C2 C9 104.9(3)
C3 C2 C9 109.2(3)
O1 C2 C1 109.5(3)
C3 C2 C1 112.2(3)
C9 C2 C1 108.4(3)
C8 C3 C4 117.2(3)
C8 C3 C2 122.6(3)
C4 C3 C2 120.2(3)
C5 C4 C3 121.6(3)
C5 C4 H4 119.2
C3 C4 H4 119.2
C4 C5 C6 121.1(3)
C4 C5 H5 119.4
C6 C5 H5 119.4
C7 C6 C5 117.3(3)
C7 C6 C10 121.1(3)
C5 C6 C10 121.6(3)
C6 C7 C8 121.8(3)
C6 C7 H7 119.1
C8 C7 H7 119.1
C3 C8 C7 120.9(3)
C3 C8 H8 119.5
C7 C8 H8 119.5
C2 C9 H9A 109.5
C2 C9 H9B 109.5
H9A C9 H9B 109.5
C2 C9 H9C 109.5
H9A C9 H9C 109.5
H9B C9 H9C 109.5
C6 C10 H10A 109.5
C6 C10 H10B 109.5
H10A C10 H10B 109.5
C6 C10 H10C 109.5
H10A C10 H10C 109.5
H10B C10 H10C 109.5
C12 C11 C16 121.3(3)
C12 C11 S1 118.5(3)
C16 C11 S1 120.2(3)
C11 C12 C13 119.0(4)
C11 C12 H12 120.5
C13 C12 H12 120.5
C14 C13 C12 120.5(4)
C14 C13 H13 119.8
C12 C13 H13 119.8
C13 C14 C15 120.3(4)
C13 C14 H14 119.8
C15 C14 H14 119.8
C14 C15 C16 120.1(4)
C14 C15 H15 119.9
C16 C15 H15 119.9
C11 C16 C15 118.7(4)
C11 C16 H16 120.6
C15 C16 H16 120.6

loop_
_geom_bond_atom_site_label_1
_geom_bond_atom_site_label_2
_geom_bond_distance
O1 C2 1.424(4)
O1 H1 0.8200
O2 S1 1.435(2)
O3 S1 1.433(2)
S1 C11 1.764(3)
S1 C1 1.778(3)
C1 C2 1.538(4)
C1 H1A 0.9700
C1 H1B 0.9700
C2 C3 1.520(4)
C2 C9 1.528(4)
C3 C8 1.382(4)
C3 C4 1.392(4)
C4 C5 1.375(4)
C4 H4 0.9300
C5 C6 1.387(5)
C5 H5 0.9300
C6 C7 1.378(5)
C6 C10 1.509(5)
C7 C8 1.387(5)
C7 H7 0.9300
C8 H8 0.9300
C9 H9A 0.9600
C9 H9B 0.9600
C9 H9C 0.9600
C10 H10A 0.9600
C10 H10B 0.9600
C10 H10C 0.9600
C11 C12 1.375(5)
C11 C16 1.376(5)
C12 C13 1.375(5)
C12 H12 0.9300
C13 C14 1.365(6)
C13 H13 0.9300
C14 C15 1.373(6)
C14 H14 0.9300
C15 C16 1.384(5)
C15 H15 0.9300
C16 H16 0.9300

loop_
_geom_hbond_atom_site_label_D
_geom_hbond_atom_site_label_H
_geom_hbond_atom_site_label_A
_geom_hbond_site_symmetry_A
_geom_hbond_distance_DH
_geom_hbond_distance_HA
_geom_hbond_distance_DA
_geom_hbond_angle_DHA
O1 H1 O3 . 0.82 2.14 2.848(3) 144
O1 H1 O3 5_566 0.82 2.45 3.103(3) 137
C15 H15 O2 3_555 0.93 2.48 3.403(5) 173

loop_
_geom_torsion_atom_site_label_1
_geom_torsion_atom_site_label_2
_geom_torsion_atom_site_label_3
_geom_torsion_atom_site_label_4
_geom_torsion
O3 S1 C1 C2 -32.7(3)
O2 S1 C1 C2 -161.1(2)
C11 S1 C1 C2 84.2(3)
S1 C1 C2 O1 64.0(3)
S1 C1 C2 C3 -61.4(3)
S1 C1 C2 C9 177.9(2)
O1 C2 C3 C8 0.2(4)
C9 C2 C3 C8 -115.7(3)
C1 C2 C3 C8 124.0(3)
O1 C2 C3 C4 177.9(3)
C9 C2 C3 C4 61.9(4)
C1 C2 C3 C4 -58.3(4)
C8 C3 C4 C5 -0.3(5)
C2 C3 C4 C5 -178.1(3)
C3 C4 C5 C6 1.0(5)
C4 C5 C6 C7 -1.2(5)
C4 C5 C6 C10 179.3(3)
C5 C6 C7 C8 0.9(5)
C10 C6 C7 C8 -179.6(3)
C4 C3 C8 C7 0.0(5)
C2 C3 C8 C7 177.7(3)
C6 C7 C8 C3 -0.3(5)
O3 S1 C11 C12 -163.9(3)
O2 S1 C11 C12 -34.7(3)
C1 S1 C11 C12 79.1(3)
O3 S1 C11 C16 15.4(3)
O2 S1 C11 C16 144.6(3)
C1 S1 C11 C16 -101.7(3)
C16 C11 C12 C13 -0.2(5)
S1 C11 C12 C13 179.0(3)
C11 C12 C13 C14 0.3(6)
C12 C13 C14 C15 0.0(6)
C13 C14 C15 C16 -0.5(6)
C12 C11 C16 C15 -0.2(5)
S1 C11 C16 C15 -179.5(3)
C14 C15 C16 C11 0.6(6)
